data_4119931
loop_
_publ_author_name
'Jian-Jun Dai'
'Chi Fang'
'Bin Xiao'
'Jun Yi'
'Jun Xu'
'Zhao-Jing Liu'
'Xi Lu'
'Lei Liu'
'Yao Fu'

_publ_section_title
;
 Copper-Promoted Sandmeyer Trifluoromethylation Reaction
;
_journal_name_full 'Journal of the American Chemical Society'
_journal_page_first 8436
_journal_page_last 8439
_journal_paper_doi 10.1021/ja404217t
_journal_volume 135
_journal_year 2013
_chemical_formula_sum 'C19 H13 F3 Fe'
_chemical_formula_weight 354.04
_chemical_name_systematic
; 
 ? 
;
_space_group_IT_number 11
_symmetry_cell_setting monoclinic
_symmetry_space_group_name_Hall '-P 2yb'
_symmetry_space_group_name_H-M 'P 1 21/m 1'
_atom_sites_solution_hydrogens geom
_atom_sites_solution_primary direct
_atom_sites_solution_secondary difmap
_audit_creation_method SHELXL-97
_cell_angle_alpha 90.00
_cell_angle_beta 97.321(4)
_cell_angle_gamma 90.00
_cell_formula_units_Z 2
_cell_length_a 7.7098(4)
_cell_length_b 8.8646(6)
_cell_length_c 11.5586(5)
_cell_measurement_reflns_used 1287
_cell_measurement_temperature 290(2)
_cell_measurement_theta_max 67.4435
_cell_measurement_theta_min 3.8525
_cell_volume 783.52(8)
_computing_cell_refinement 'CrysAlisPro (Agilent Technologies)'
_computing_data_collection 'CrysAlisPro (Agilent Technologies)'
_computing_data_reduction 'CrysAlisPro (Agilent Technologies)'
_computing_molecular_graphics 'Ortep-3 (L. J. Farrugia, 2001)'
_computing_publication_material SHELXL-97
_computing_structure_refinement 'SHELXL-97 (Sheldrick, 1997)'
_computing_structure_solution 'SHELXS-97 (Sheldrick, 1997)'
_diffrn_ambient_temperature 290(2)
_diffrn_detector_area_resol_mean 15.9149
_diffrn_measured_fraction_theta_full 0.976
_diffrn_measured_fraction_theta_max 0.976
_diffrn_measurement_device_type 'Gemini S Ultra, Agilent Technologies'
_diffrn_measurement_method '\w scans'
_diffrn_radiation_monochromator graphite
_diffrn_radiation_source 'Enhance (Mo) x-ray Source'
_diffrn_radiation_type MoK\a
_diffrn_radiation_wavelength 0.71073
_diffrn_reflns_av_R_equivalents 0.0468
_diffrn_reflns_av_sigmaI/netI 0.0471
_diffrn_reflns_limit_h_max 8
_diffrn_reflns_limit_h_min -9
_diffrn_reflns_limit_k_max 10
_diffrn_reflns_limit_k_min -6
_diffrn_reflns_limit_l_max 13
_diffrn_reflns_limit_l_min -13
_diffrn_reflns_number 3210
_diffrn_reflns_theta_full 25.22
_diffrn_reflns_theta_max 25.22
_diffrn_reflns_theta_min 1.78
_exptl_absorpt_coefficient_mu 0.988
_exptl_absorpt_correction_T_max 0.7559
_exptl_absorpt_correction_T_min 0.7236
_exptl_absorpt_correction_type multi-scan
_exptl_absorpt_process_details
;
CrysAlisPro, Agilent Technologies,
Version 1.171.36.21 (release 14-08-2012 CrysAlis171 .NET)
(compiled Sep 14 2012,17:21:16)
empirical absorption correction using spherical harmonics,
 implemented in SCALE3 ABSPACK scaling algorithm.
;
_exptl_crystal_density_diffrn 1.501
_exptl_crystal_F_000 360
_exptl_crystal_size_max 0.35
_exptl_crystal_size_mid 0.31
_exptl_crystal_size_min 0.30
_refine_diff_density_max 0.594
_refine_diff_density_min -0.787
_refine_diff_density_rms 0.086
_refine_ls_extinction_method none
_refine_ls_goodness_of_fit_ref 1.029
_refine_ls_hydrogen_treatment constr
_refine_ls_matrix_type full
_refine_ls_number_parameters 130
_refine_ls_number_reflns 1482
_refine_ls_number_restraints 31
_refine_ls_restrained_S_all 1.071
_refine_ls_R_factor_all 0.0890
_refine_ls_R_factor_gt 0.0774
_refine_ls_shift/su_max 0.010
_refine_ls_shift/su_mean 0.001
_refine_ls_structure_factor_coef Fsqd
_refine_ls_weighting_details 'calc w=1/[\s^2^(Fo^2^)+(0.0514P)^2^+2.7346P] where P=(Fo^2^+2Fc^2^)/3'
_refine_ls_weighting_scheme calc
_refine_ls_wR_factor_gt 0.1775
_refine_ls_wR_factor_ref 0.1849
_reflns_number_gt 1228
_reflns_number_total 1482
_reflns_threshold_expression >2sigma(I)
_cod_data_source_file ja404217t_si_003.cif
_cod_data_source_block shelxl
_cod_original_cell_volume 783.52(7)
_cod_original_sg_symbol_H-M 'P 21/m'
_cod_database_code 4119931

loop_
_symmetry_equiv_pos_as_xyz
'x, y, z'
'-x, y+1/2, -z'
'-x, -y, -z'
'x, -y-1/2, z'

loop_
_atom_site_label
_atom_site_type_symbol
_atom_site_fract_x
_atom_site_fract_y
_atom_site_fract_z
_atom_site_U_iso_or_equiv
_atom_site_adp_type
_atom_site_occupancy
_atom_site_symmetry_multiplicity
_atom_site_calc_flag
_atom_site_refinement_flags
_atom_site_disorder_assembly
_atom_site_disorder_group
Fe1 Fe -0.10812(16) 0.2500 0.66543(10) 0.0649(5) Uani 1 2 d S . .
C1 C -0.3540(8) 0.1705(8) 0.6122(5) 0.0743(18) Uani 1 1 d . . .
H1 H -0.4212 0.1093 0.6541 0.089 Uiso 1 1 d R . .
C3 C -0.2345(8) 0.1195(8) 0.5354(5) 0.0670(16) Uani 1 1 d . . .
H3 H -0.2128 0.0171 0.5166 0.080 Uiso 1 1 d R . .
C4 C -0.1588(10) 0.2500 0.4882(6) 0.058(2) Uani 1 2 d S . .
C6 C -0.0299(11) 0.2500 0.4113(7) 0.060(2) Uani 1 2 d S . .
C7 C 0.0771(12) 0.2500 0.3456(7) 0.065(2) Uani 1 2 d S . .
C8 C 0.2088(11) 0.2500 0.2667(7) 0.060(2) Uani 1 2 d S . .
C9 C 0.1600(11) 0.2500 0.1477(7) 0.073(3) Uani 1 2 d S . .
H9 H 0.0421 0.2500 0.1179 0.088 Uiso 1 2 calc SR . .
C10 C 0.2860(12) 0.2500 0.0722(8) 0.080(3) Uani 1 2 d S . .
H10 H 0.2518 0.2500 -0.0079 0.096 Uiso 1 2 calc SR . .
C11 C 0.4593(11) 0.2500 0.1140(7) 0.070(2) Uani 1 2 d S A .
C12 C 0.5084(13) 0.2500 0.2334(8) 0.085(3) Uani 1 2 d S . .
H12 H 0.6263 0.2500 0.2632 0.102 Uiso 1 2 calc SR . .
C13 C 0.3834(12) 0.2500 0.3079(8) 0.079(3) Uani 1 2 d S . .
H13 H 0.4179 0.2500 0.3880 0.094 Uiso 1 2 calc SR . .
C14 C 0.6021(13) 0.2500 0.0284(9) 0.093(3) Uani 1 2 d SDU . .
C15 C 0.1574(11) 0.2500 0.7086(8) 0.078(3) Uani 1 2 d S . .
H15 H 0.2404 0.2500 0.6570 0.093 Uiso 1 2 d SR . .
C16 C 0.0833(9) 0.3786(9) 0.7543(6) 0.0789(19) Uani 1 1 d . . .
H16 H 0.1090 0.4781 0.7377 0.095 Uiso 1 1 d R . .
C17 C -0.0374(9) 0.3287(8) 0.8307(5) 0.080(2) Uani 1 1 d . . .
H17 H -0.1036 0.3905 0.8728 0.096 Uiso 1 1 d R . .
F2 F 0.5309(14) 0.2500 -0.0768(8) 0.116(3) Uani 0.698(7) 2 d SPDU A 2
F1 F 0.6978(9) 0.1336(8) 0.0487(6) 0.114(2) Uani 0.698(7) 1 d PDU A 2
F1' F 0.566(2) 0.1461(16) -0.0469(12) 0.114(2) Uani 0.302(7) 1 d PDU A 1
F2' F 0.7540(18) 0.2500 0.0853(19) 0.116(3) Uani 0.302(7) 2 d SPDU A 1

loop_
_atom_site_aniso_label
_atom_site_aniso_U_11
_atom_site_aniso_U_22
_atom_site_aniso_U_33
_atom_site_aniso_U_23
_atom_site_aniso_U_13
_atom_site_aniso_U_12
Fe1 0.0631(8) 0.0784(9) 0.0538(7) 0.000 0.0092(5) 0.000
C1 0.057(3) 0.096(5) 0.071(4) 0.006(3) 0.012(3) -0.015(3)
C3 0.066(3) 0.070(4) 0.062(3) -0.002(3) 0.000(3) -0.007(3)
C4 0.058(5) 0.072(6) 0.043(4) 0.000 0.001(3) 0.000
C6 0.067(5) 0.064(5) 0.048(4) 0.000 0.007(4) 0.000
C7 0.078(6) 0.060(5) 0.056(5) 0.000 0.009(4) 0.000
C8 0.064(5) 0.060(5) 0.058(5) 0.000 0.011(4) 0.000
C9 0.053(5) 0.110(8) 0.056(5) 0.000 0.006(4) 0.000
C10 0.068(5) 0.121(9) 0.049(4) 0.000 -0.001(4) 0.000
C11 0.060(5) 0.091(7) 0.059(5) 0.000 0.008(4) 0.000
C12 0.061(5) 0.123(9) 0.067(6) 0.000 -0.005(4) 0.000
C13 0.073(6) 0.111(8) 0.050(5) 0.000 -0.002(4) 0.000
C14 0.069(6) 0.097(8) 0.108(6) 0.000 -0.004(6) 0.000
C15 0.053(5) 0.113(9) 0.065(5) 0.000 0.003(4) 0.000
C16 0.079(4) 0.080(5) 0.072(4) 0.005(4) -0.013(3) -0.013(4)
C17 0.089(4) 0.101(5) 0.050(3) -0.011(3) 0.004(3) 0.005(4)
F2 0.113(4) 0.129(4) 0.108(4) 0.000 0.018(3) 0.000
F1 0.111(3) 0.121(3) 0.117(3) -0.003(2) 0.042(2) 0.009(3)
F1' 0.111(3) 0.121(3) 0.117(3) -0.003(2) 0.042(2) 0.009(3)
F2' 0.113(4) 0.129(4) 0.108(4) 0.000 0.018(3) 0.000

loop_
_atom_type_symbol
_atom_type_description
_atom_type_scat_dispersion_real
_atom_type_scat_dispersion_imag
_atom_type_scat_source
C C 0.0030 0.0020 'International Tables Vol C Tables 4.2.6.8 and 6.1.1.4'
H H 0.0000 0.0000 'International Tables Vol C Tables 4.2.6.8 and 6.1.1.4'
F F 0.0170 0.0100 'International Tables Vol C Tables 4.2.6.8 and 6.1.1.4'
Fe Fe 0.3460 0.8440 'International Tables Vol C Tables 4.2.6.8 and 6.1.1.4'

loop_
_geom_angle_atom_site_label_1
_geom_angle_atom_site_label_2
_geom_angle_atom_site_label_3
_geom_angle
_geom_angle_site_symmetry_1
_geom_angle_site_symmetry_3
C4 Fe1 C16 122.8(3) . 4_565
C4 Fe1 C16 122.8(3) . .
C16 Fe1 C16 68.1(4) 4_565 .
C4 Fe1 C1 69.2(3) . .
C16 Fe1 C1 122.9(3) 4_565 .
C16 Fe1 C1 158.5(3) . .
C4 Fe1 C1 69.2(3) . 4_565
C16 Fe1 C1 158.5(3) 4_565 4_565
C16 Fe1 C1 122.9(3) . 4_565
C1 Fe1 C1 40.4(4) . 4_565
C4 Fe1 C17 159.3(2) . 4_565
C16 Fe1 C17 41.1(3) 4_565 4_565
C16 Fe1 C17 68.3(3) . 4_565
C1 Fe1 C17 106.9(3) . 4_565
C1 Fe1 C17 121.8(3) 4_565 4_565
C4 Fe1 C17 159.3(2) . .
C16 Fe1 C17 68.3(3) 4_565 .
C16 Fe1 C17 41.1(3) . .
C1 Fe1 C17 121.8(3) . .
C1 Fe1 C17 106.9(3) 4_565 .
C17 Fe1 C17 40.0(4) 4_565 .
C4 Fe1 C15 107.7(4) . .
C16 Fe1 C15 40.4(2) 4_565 .
C16 Fe1 C15 40.4(2) . .
C1 Fe1 C15 159.3(2) . .
C1 Fe1 C15 159.3(2) 4_565 .
C17 Fe1 C15 68.4(3) 4_565 .
C17 Fe1 C15 68.4(3) . .
C4 Fe1 C3 41.2(2) . .
C16 Fe1 C3 107.5(3) 4_565 .
C16 Fe1 C3 159.3(3) . .
C1 Fe1 C3 41.0(2) . .
C1 Fe1 C3 68.7(3) 4_565 .
C17 Fe1 C3 122.7(3) 4_565 .
C17 Fe1 C3 158.0(3) . .
C15 Fe1 C3 123.3(3) . .
C4 Fe1 C3 41.2(2) . 4_565
C16 Fe1 C3 159.3(3) 4_565 4_565
C16 Fe1 C3 107.5(3) . 4_565
C1 Fe1 C3 68.7(3) . 4_565
C1 Fe1 C3 41.0(2) 4_565 4_565
C17 Fe1 C3 158.0(3) 4_565 4_565
C17 Fe1 C3 122.7(3) . 4_565
C15 Fe1 C3 123.3(3) . 4_565
C3 Fe1 C3 69.0(4) . 4_565
C1 C1 C3 108.4(4) 4_565 .
C1 C1 Fe1 69.8(2) 4_565 .
C3 C1 Fe1 69.5(3) . .
C1 C1 H1 125.8 4_565 .
C3 C1 H1 125.8 . .
Fe1 C1 H1 127.1 . .
C1 C3 C4 107.9(6) . .
C1 C3 Fe1 69.5(3) . .
C4 C3 Fe1 69.2(4) . .
C1 C3 H3 126.0 . .
C4 C3 H3 126.1 . .
Fe1 C3 H3 128.7 . .
C6 C4 C3 126.2(4) . 4_565
C6 C4 C3 126.2(4) . .
C3 C4 C3 107.5(7) 4_565 .
C6 C4 Fe1 124.9(6) . .
C3 C4 Fe1 69.7(4) 4_565 .
C3 C4 Fe1 69.7(4) . .
C7 C6 C4 179.2(9) . .
C6 C7 C8 179.4(9) . .
C13 C8 C9 118.5(8) . .
C13 C8 C7 121.2(8) . .
C9 C8 C7 120.3(8) . .
C8 C9 C10 120.3(8) . .
C8 C9 H9 119.9 . .
C10 C9 H9 119.9 . .
C11 C10 C9 120.8(8) . .
C11 C10 H10 119.6 . .
C9 C10 H10 119.6 . .
C10 C11 C12 119.0(8) . .
C10 C11 C14 120.7(8) . .
C12 C11 C14 120.3(8) . .
C13 C12 C11 120.1(9) . .
C13 C12 H12 120.0 . .
C11 C12 H12 120.0 . .
C12 C13 C8 121.3(8) . .
C12 C13 H13 119.3 . .
C8 C13 H13 119.3 . .
F2 C14 F2' 139.1(17) . .
F2 C14 F1' 46.7(9) . 4_565
F2' C14 F1' 117.5(12) . 4_565
F2 C14 F1' 46.7(9) . .
F2' C14 F1' 117.5(12) . .
F1' C14 F1' 92.7(18) 4_565 .
F2 C14 F1 110.3(8) . 4_565
F2' C14 F1 55.2(5) . 4_565
F1' C14 F1 67.2(9) 4_565 4_565
F1' C14 F1 141.7(14) . 4_565
F2 C14 F1 110.3(8) . .
F2' C14 F1 55.2(5) . .
F1' C14 F1 141.7(14) 4_565 .
F1' C14 F1 67.2(9) . .
F1 C14 F1 108.3(10) 4_565 .
F2 C14 C11 110.5(9) . .
F2' C14 C11 110.4(14) . .
F1' C14 C11 108.7(10) 4_565 .
F1' C14 C11 108.7(10) . .
F1 C14 C11 108.6(7) 4_565 .
F1 C14 C11 108.6(7) . .
C16 C15 C16 108.2(8) 4_565 .
C16 C15 Fe1 69.5(4) 4_565 .
C16 C15 Fe1 69.5(4) . .
C16 C15 H15 125.9 4_565 .
C16 C15 H15 125.9 . .
Fe1 C15 H15 126.4 . .
C15 C16 C17 107.9(7) . .
C15 C16 Fe1 70.1(5) . .
C17 C16 Fe1 69.7(4) . .
C15 C16 H16 125.7 . .
C17 C16 H16 126.4 . .
Fe1 C16 H16 125.9 . .
C17 C17 C16 108.0(4) 4_565 .
C17 C17 Fe1 70.0(2) 4_565 .
C16 C17 Fe1 69.2(4) . .
C17 C17 H17 126.2 4_565 .
C16 C17 H17 125.8 . .
Fe1 C17 H17 126.3 . .

loop_
_geom_bond_atom_site_label_1
_geom_bond_atom_site_label_2
_geom_bond_distance
_geom_bond_site_symmetry_2
Fe1 C4 2.036(7) .
Fe1 C16 2.036(6) 4_565
Fe1 C16 2.036(7) .
Fe1 C1 2.042(6) .
Fe1 C1 2.042(6) 4_565
Fe1 C17 2.042(6) 4_565
Fe1 C17 2.042(6) .
Fe1 C15 2.044(9) .
Fe1 C3 2.043(6) .
Fe1 C3 2.043(6) 4_565
C1 C1 1.410(14) 4_565
C1 C3 1.431(8) .
C1 H1 0.9280 .
C3 C4 1.435(8) .
C3 H3 0.9527 .
C4 C6 1.415(11) .
C4 C3 1.435(8) 4_565
C6 C7 1.190(11) .
C7 C8 1.449(12) .
C8 C13 1.370(12) .
C8 C9 1.379(11) .
C9 C10 1.385(12) .
C9 H9 0.9300 .
C10 C11 1.362(12) .
C10 H10 0.9300 .
C11 C12 1.384(12) .
C11 C14 1.572(15) .
C12 C13 1.371(13) .
C12 H12 0.9300 .
C13 H13 0.9300 .
C14 F2 1.268(7) .
C14 F2' 1.268(7) .
C14 F1' 1.273(7) 4_565
C14 F1' 1.273(7) .
C14 F1 1.273(6) 4_565
C14 F1 1.273(6) .
C15 C16 1.408(9) 4_565
C15 C16 1.408(9) .
C15 H15 0.9292 .
C16 C17 1.432(9) .
C16 H16 0.9291 .
C17 C17 1.396(14) 4_565
C17 H17 0.9276 .
